data_7007442
loop_
_publ_author_name
'Yue, Nancy L. S.'
'Jennings, Michael C.'
'Puddephatt, Richard J.'

_publ_section_title
;
 Ring-opening polymerization of coordination complexes: silver(I)
 complexes with bis(amidopyridine) ligands derived from thiophene.
;
_journal_issue 32
_journal_name_full 'Dalton transactions (Cambridge, England : 2003)'
_journal_page_first 3886
_journal_page_last 3893
_journal_paper_doi 10.1039/b605340h
_journal_year 2006
_chemical_formula_sum 'C18 H26 Cl2 N4 O6 S'
_chemical_formula_weight 497.39
_chemical_name_systematic
;
?
;
_space_group_IT_number 62
_symmetry_cell_setting orthorhombic
_symmetry_space_group_name_Hall '-P 2ac 2n'
_symmetry_space_group_name_H-M 'P n m a'
_atom_sites_solution_hydrogens geom
_atom_sites_solution_primary direct
_atom_sites_solution_secondary difmap
_audit_creation_method SHELXL-97
_cell_angle_alpha 90.00
_cell_angle_beta 90.00
_cell_angle_gamma 90.00
_cell_formula_units_Z 4
_cell_length_a 8.3269(2)
_cell_length_b 14.7324(5)
_cell_length_c 19.1904(5)
_cell_measurement_reflns_used 3065
_cell_measurement_temperature 150(2)
_cell_measurement_theta_max 27.48
_cell_measurement_theta_min 1.70
_cell_volume 2354.19(12)
_computing_cell_refinement 'DENZO-SMN (Otwinowski & Minor, 1997)'
_computing_data_collection 'COLLECT (Nonius, 1997-2001)'
_computing_data_reduction DENZO-SMN
_computing_molecular_graphics 'SHELXTL/PC (Sheldrick, 2001)'
_computing_publication_material SHELXTL/PC
_computing_structure_refinement 'SHELXL-97 (Sheldrick, 1997)'
_computing_structure_solution 'SHELXS-97 (Sheldrick, 1997)'
_diffrn_ambient_temperature 150(2)
_diffrn_measured_fraction_theta_full 0.999
_diffrn_measured_fraction_theta_max 0.999
_diffrn_measurement_device_type 'Nonius Kappa-CCD'
_diffrn_measurement_method '\f scans, and \w scans with \k offsets'
_diffrn_radiation_monochromator graphite
_diffrn_radiation_source 'fine-focus sealed tube'
_diffrn_radiation_type MoK\a
_diffrn_radiation_wavelength 0.71073
_diffrn_reflns_av_R_equivalents 0.067
_diffrn_reflns_av_sigmaI/netI 0.0340
_diffrn_reflns_limit_h_max 9
_diffrn_reflns_limit_h_min -9
_diffrn_reflns_limit_k_max 17
_diffrn_reflns_limit_k_min -17
_diffrn_reflns_limit_l_max 22
_diffrn_reflns_limit_l_min -22
_diffrn_reflns_number 24629
_diffrn_reflns_theta_full 25.02
_diffrn_reflns_theta_max 25.02
_diffrn_reflns_theta_min 2.67
_diffrn_standards_number 0
_exptl_absorpt_coefficient_mu 0.405
_exptl_absorpt_correction_T_max 0.9234
_exptl_absorpt_correction_T_min 0.7169
_exptl_absorpt_correction_type multi-scan
_exptl_absorpt_process_details 'DENZO-SMN (Otwinowski & Minor, 1997)'
_exptl_crystal_colour colourless
_exptl_crystal_density_diffrn 1.403
_exptl_crystal_density_method 'not measured'
_exptl_crystal_description shoebox
_exptl_crystal_F_000 1040
_exptl_crystal_size_max 0.88
_exptl_crystal_size_mid 0.23
_exptl_crystal_size_min 0.20
_refine_diff_density_max 1.688
_refine_diff_density_min -1.393
_refine_diff_density_rms 0.138
_refine_ls_extinction_coef 0.006(3)
_refine_ls_extinction_expression Fc^*^=kFc[1+0.001xFc^2^\l^3^/sin(2\q)]^-1/4^
_refine_ls_extinction_method SHELXL
_refine_ls_goodness_of_fit_ref 1.109
_refine_ls_hydrogen_treatment constr
_refine_ls_matrix_type full
_refine_ls_number_parameters 165
_refine_ls_number_reflns 2162
_refine_ls_number_restraints 9
_refine_ls_restrained_S_all 1.109
_refine_ls_R_factor_all 0.1113
_refine_ls_R_factor_gt 0.0871
_refine_ls_shift/su_max 0.001
_refine_ls_shift/su_mean 0.000
_refine_ls_structure_factor_coef Fsqd
_refine_ls_weighting_details 'calc w=1/[\s^2^(Fo^2^)+(0.1722P)^2^+6.2599P] where P=(Fo^2^+2Fc^2^)/3'
_refine_ls_weighting_scheme calc
_refine_ls_wR_factor_gt 0.2588
_refine_ls_wR_factor_ref 0.2833
_reflns_number_gt 1628
_reflns_number_total 2162
_reflns_threshold_expression I>2\s(I)
_cod_data_source_file b605340h.txt
_cod_data_source_block 6
_cod_depositor_comments
;
The following automatic conversions were performed:
'_symmetry_cell_setting' value 'Orthorhombic' changed to 'orthorhombic'
according to '/home/saulius/struct/CIF-dictionaries/cif_core.dic'
dictionary named 'cif_core.dic' version 2.4.1 from 2010-06-29.

Automatic conversion script
Id: cif_fix_enum 1527 2010-12-29 10:47:43Z saulius 
;
_cod_original_sg_symbol_H-M Pnma
_cod_database_code 7007442

loop_
_symmetry_equiv_pos_as_xyz
'x, y, z'
'-x+1/2, -y, z+1/2'
'-x, y+1/2, -z'
'x+1/2, -y+1/2, -z+1/2'
'-x, -y, -z'
'x-1/2, y, -z-1/2'
'x, -y-1/2, z'
'-x-1/2, y-1/2, z-1/2'

loop_
_atom_site_label
_atom_site_type_symbol
_atom_site_fract_x
_atom_site_fract_y
_atom_site_fract_z
_atom_site_U_iso_or_equiv
_atom_site_adp_type
_atom_site_occupancy
_atom_site_symmetry_multiplicity
_atom_site_calc_flag
_atom_site_refinement_flags
_atom_site_disorder_assembly
_atom_site_disorder_group
N11 N -0.5839(5) 0.5582(4) -0.0722(3) 0.0437(14) Uani 1 1 d . . .
H11A H -0.6796 0.5693 -0.0547 0.052 Uiso 1 1 calc R . .
C12 C -0.4597(7) 0.6112(4) -0.0539(3) 0.0374(14) Uani 1 1 d . . .
H12A H -0.4762 0.6593 -0.0217 0.045 Uiso 1 1 calc R . .
C13 C -0.3098(6) 0.5972(3) -0.0810(3) 0.0307(12) Uani 1 1 d . . .
H13A H -0.2222 0.6345 -0.0673 0.037 Uiso 1 1 calc R . .
C14 C -0.2874(6) 0.5268(3) -0.1292(3) 0.0269(11) Uani 1 1 d . . .
C15 C -0.4193(6) 0.4711(4) -0.1447(3) 0.0352(13) Uani 1 1 d . . .
H15A H -0.4065 0.4207 -0.1752 0.042 Uiso 1 1 calc R . .
C16 C -0.5650(7) 0.4890(4) -0.1162(3) 0.0424(15) Uani 1 1 d . . .
H16A H -0.6544 0.4519 -0.1277 0.051 Uiso 1 1 calc R . .
N17 N -0.1376(5) 0.5070(3) -0.1591(2) 0.0255(10) Uani 1 1 d . . .
C18 C -0.1035(7) 0.4124(3) -0.1774(3) 0.0363(13) Uani 1 1 d . . .
H18A H -0.1488 0.3990 -0.2234 0.054 Uiso 1 1 calc R . .
H18B H -0.1519 0.3721 -0.1426 0.054 Uiso 1 1 calc R . .
H18C H 0.0129 0.4028 -0.1784 0.054 Uiso 1 1 calc R . .
C19 C -0.0180(6) 0.5698(3) -0.1710(2) 0.0225(11) Uani 1 1 d . . .
O20 O 0.1200(4) 0.5464(2) -0.18366(18) 0.0287(9) Uani 1 1 d . . .
C21 C -0.0642(5) 0.6676(3) -0.1771(2) 0.0225(11) Uani 1 1 d . . .
C22 C -0.1864(6) 0.7025(3) -0.2158(2) 0.0278(11) Uani 1 1 d . . .
H22A H -0.2629 0.6665 -0.2401 0.042 Uiso 1 1 calc R . .
S23 S 0.05417(19) 0.7500 -0.14088(9) 0.0226(6) Uani 1 2 d S . .
Cl24 Cl -0.9020(2) 0.58934(14) -0.00745(11) 0.0691(7) Uani 1 1 d . . .
O3 O 0.4178(6) 0.7500 0.1972(3) 0.0359(13) Uani 1 2 d SD . .
H3A H 0.512(4) 0.7500 0.185(5) 0.054 Uiso 1 2 d SD . .
H3B H 0.349(8) 0.7500 0.228(3) 0.054 Uiso 1 2 d SD . .
O4 O 0.3463(8) 0.7500 0.0451(3) 0.0488(15) Uani 1 2 d SD . .
H4A H 0.387(9) 0.7500 0.085(2) 0.073 Uiso 1 2 d SD . .
H4B H 0.249(3) 0.7500 0.054(4) 0.073 Uiso 1 2 d SD . .
O5 O -0.0880(9) 0.7500 0.0309(4) 0.067(2) Uani 1 2 d SD . .
H5A H -0.181(13) 0.7500 0.047(14) 0.101 Uiso 0.50 2 d SPD A 1
H5B H -0.10(4) 0.7500 -0.012(3) 0.101 Uiso 0.50 2 d SPD B 1
H5C H -0.07(3) 0.798(8) 0.008(9) 0.101 Uiso 0.50 1 d PD C 2
O6 O -0.2447(6) 0.7500 0.1669(3) 0.0262(11) Uiso 1 2 d SD . .
H6A H -0.245(7) 0.8029(14) 0.170(3) 0.039 Uiso 1 1 d D . .

loop_
_atom_site_aniso_label
_atom_site_aniso_U_11
_atom_site_aniso_U_22
_atom_site_aniso_U_33
_atom_site_aniso_U_23
_atom_site_aniso_U_13
_atom_site_aniso_U_12
N11 0.020(2) 0.054(3) 0.056(3) 0.028(3) 0.008(2) 0.008(2)
C12 0.039(3) 0.035(3) 0.038(3) 0.011(2) 0.007(2) 0.009(3)
C13 0.025(3) 0.032(3) 0.036(3) 0.005(2) 0.004(2) 0.001(2)
C14 0.022(2) 0.028(3) 0.030(3) 0.010(2) -0.0017(19) 0.001(2)
C15 0.028(3) 0.034(3) 0.043(3) 0.011(2) -0.007(2) -0.005(2)
C16 0.028(3) 0.042(3) 0.057(4) 0.016(3) -0.005(3) -0.004(3)
N17 0.024(2) 0.021(2) 0.032(2) 0.0031(17) -0.0003(17) 0.0004(17)
C18 0.036(3) 0.022(3) 0.051(3) -0.003(2) 0.007(2) -0.002(2)
C19 0.023(2) 0.023(2) 0.021(2) 0.0010(19) -0.0033(18) -0.002(2)
O20 0.0199(17) 0.0271(19) 0.039(2) 0.0039(15) 0.0028(14) 0.0025(14)
C21 0.021(2) 0.021(2) 0.025(2) 0.0012(19) 0.0008(18) -0.0009(19)
C22 0.029(3) 0.026(2) 0.028(2) 0.000(2) -0.006(2) -0.001(2)
S23 0.0180(9) 0.0221(9) 0.0276(10) 0.000 -0.0029(6) 0.000
Cl24 0.0608(13) 0.0664(13) 0.0803(14) 0.0111(10) -0.0029(9) -0.0018(9)
O3 0.034(3) 0.028(3) 0.046(3) 0.000 0.011(3) 0.000
O4 0.065(4) 0.043(3) 0.038(3) 0.000 0.003(3) 0.000
O5 0.049(4) 0.112(7) 0.042(4) 0.000 0.005(3) 0.000

loop_
_atom_type_symbol
_atom_type_description
_atom_type_scat_dispersion_real
_atom_type_scat_dispersion_imag
_atom_type_scat_source
C C 0.0033 0.0016 'International Tables Vol C Tables 4.2.6.8 and 6.1.1.4'
H H 0.0000 0.0000 'International Tables Vol C Tables 4.2.6.8 and 6.1.1.4'
N N 0.0061 0.0033 'International Tables Vol C Tables 4.2.6.8 and 6.1.1.4'
O O 0.0106 0.0060 'International Tables Vol C Tables 4.2.6.8 and 6.1.1.4'
S S 0.1246 0.1234 'International Tables Vol C Tables 4.2.6.8 and 6.1.1.4'
Cl Cl 0.1484 0.1585 'International Tables Vol C Tables 4.2.6.8 and 6.1.1.4'

loop_
_geom_angle_atom_site_label_1
_geom_angle_atom_site_label_2
_geom_angle_atom_site_label_3
_geom_angle
_geom_angle_site_symmetry_1
_geom_angle_site_symmetry_3
_geom_angle_publ_flag
C16 N11 C12 121.3(5) . . ?
N11 C12 C13 121.1(6) . . ?
C12 C13 C14 118.9(5) . . ?
N17 C14 C13 122.7(4) . . ?
N17 C14 C15 119.2(5) . . ?
C13 C14 C15 118.0(5) . . ?
C16 C15 C14 120.0(6) . . ?
N11 C16 C15 120.7(5) . . ?
C19 N17 C14 124.7(4) . . ?
C19 N17 C18 117.3(4) . . ?
C14 N17 C18 117.9(4) . . ?
O20 C19 N17 121.4(4) . . ?
O20 C19 C21 119.8(4) . . ?
N17 C19 C21 118.3(4) . . ?
C22 C21 C19 126.8(4) . . ?
C22 C21 S23 112.6(4) . . ?
C19 C21 S23 120.2(3) . . ?
C21 C22 C22 112.2(3) . 7_575 ?
C21 S23 C21 90.3(3) . 7_575 ?

loop_
_geom_bond_atom_site_label_1
_geom_bond_atom_site_label_2
_geom_bond_distance
_geom_bond_site_symmetry_2
_geom_bond_publ_flag
N11 C16 1.334(8) . ?
N11 C12 1.342(8) . ?
C12 C13 1.368(7) . ?
C13 C14 1.403(7) . ?
C14 N17 1.403(6) . ?
C14 C15 1.403(7) . ?
C15 C16 1.357(8) . ?
N17 C19 1.379(6) . ?
N17 C18 1.465(6) . ?
C19 O20 1.224(6) . ?
C19 C21 1.496(7) . ?
C21 C22 1.361(7) . ?
C21 S23 1.711(5) . ?
C22 C22 1.400(10) 7_575 ?
S23 C21 1.711(5) 7_575 ?

loop_
_geom_hbond_atom_site_label_D
_geom_hbond_atom_site_label_H
_geom_hbond_atom_site_label_A
_geom_hbond_distance_DH
_geom_hbond_distance_HA
_geom_hbond_distance_DA
_geom_hbond_angle_DHA
_geom_hbond_site_symmetry_A
N11 H11A Cl24 0.88 2.08 2.961(5) 175.9 .
O3 H3A O6 0.82(2) 2.06(2) 2.869(7) 173(10) 1_655
O3 H3B O6 0.83(2) 2.15(4) 2.939(7) 158(9) 6_656
O4 H4A O3 0.84(2) 2.17(4) 2.979(8) 163(8) .
O5 H5A O6 0.83(2) 2.4(2) 2.918(9) 124(24) .
O5 H5B S23 0.84(2) 2.8(2) 3.503(7) 144(28) .
O5 H5C Cl24 0.83(2) 2.22(12) 2.923(5) 143(18) 7_675
